data_4330251
loop_
_publ_author_name
'Atsushi Kunishita'
'Mehmed Z. Ertem'
'Yuri Okubo'
'Tetsuro Tano'
'Hideki Sugimoto'
'Kei Ohkubo'
'Nobutaka Fujieda'
'Shunichi Fukuzumi'
'Christopher J. Cramer'
'Shinobu Itoh'

_publ_contact_author_email shinobu@mls.eng.osaka-u.ac.jp
_publ_contact_author_name 'Shinobu Itoh'
_publ_section_title
;
 Active Site Models for the CuASite of Peptidylglycine \a-Hydroxylating
 Monooxygenase and Dopamine \b-Monooxygenase
;
_journal_name_full 'Inorganic Chemistry'
_journal_page_first 9465
_journal_page_last 9480
_journal_paper_doi 10.1021/ic301272h
_journal_volume 51
_journal_year 2012
_chemical_formula_sum 'C21 H29 B Cu F4 N4 O4'
_chemical_formula_weight 551.83
_space_group_IT_number 14
_symmetry_cell_setting monoclinic
_symmetry_Int_Tables_number 14
_symmetry_space_group_name_Hall '-P 2ybc'
_symmetry_space_group_name_H-M 'P 1 21/c 1'
_atom_sites_solution_hydrogens geom
_atom_sites_solution_primary direct
_atom_sites_solution_secondary difmap
_cell_angle_alpha 90.0000
_cell_angle_beta 99.637(7)
_cell_angle_gamma 90.0000
_cell_formula_units_Z 8
_cell_length_a 15.442(7)
_cell_length_b 21.234(10)
_cell_length_c 14.601(7)
_cell_measurement_reflns_used 3141
_cell_measurement_temperature 296
_cell_measurement_theta_max 27.48
_cell_measurement_theta_min 9.06
_cell_volume 4720(4)
_computing_cell_refinement 'RAPID AUTO'
_computing_data_collection 'RAPID AUTO (Rigaku, ????)'
_computing_data_reduction 'RAPID AUTO'
_computing_molecular_graphics 'CrystalStructure 4.0'
_computing_publication_material 'CrystalStructure 4.0 (Rigaku, 2010)'
_computing_structure_refinement 'CRYSTALS (Carruthers, et al., 1999)'
_computing_structure_solution 'Il Milione (Burla, et al., 2007)'
_diffrn_ambient_temperature 296
_diffrn_detector_area_resol_mean 10.000
_diffrn_measured_fraction_theta_full 0.997
_diffrn_measured_fraction_theta_max 0.997
_diffrn_measurement_device_type 'Rigaku R-AXIS RAPID'
_diffrn_measurement_method \w
_diffrn_radiation_type 'Mo K\a'
_diffrn_radiation_wavelength 0.71075
_diffrn_reflns_av_R_equivalents 0.1152
_diffrn_reflns_limit_h_max 20
_diffrn_reflns_limit_h_min -18
_diffrn_reflns_limit_k_max 27
_diffrn_reflns_limit_k_min -27
_diffrn_reflns_limit_l_max 18
_diffrn_reflns_limit_l_min -18
_diffrn_reflns_number 45181
_diffrn_reflns_theta_full 27.49
_diffrn_reflns_theta_max 27.49
_diffrn_standards_number 0
_exptl_absorpt_coefficient_mu 0.993
_exptl_absorpt_correction_T_max 0.905
_exptl_absorpt_correction_T_min 0.219
_exptl_absorpt_correction_type multi-scan
_exptl_absorpt_process_details 'ABSCOR (Rigaku, 1995)'
_exptl_crystal_colour blue
_exptl_crystal_density_diffrn 1.553
_exptl_crystal_description platelet
_exptl_crystal_F_000 2280.00
_exptl_crystal_size_max 0.300
_exptl_crystal_size_mid 0.200
_exptl_crystal_size_min 0.100
_refine_diff_density_max 1.450
_refine_diff_density_min -1.280
_refine_ls_extinction_method none
_refine_ls_goodness_of_fit_ref 1.206
_refine_ls_hydrogen_treatment constr
_refine_ls_number_parameters 705
_refine_ls_number_reflns 10798
_refine_ls_R_factor_gt 0.0796
_refine_ls_shift/su_max 0.000
_refine_ls_structure_factor_coef Fsqd
_refine_ls_weighting_details 'w = 1/[0.0010Fo^2^ + 1.0000\s(Fo^2^)]/(4Fo^2^)'
_refine_ls_weighting_scheme calc
_refine_ls_wR_factor_ref 0.1918
_reflns_number_gt 6189
_reflns_number_total 10798
_reflns_threshold_expression F^2^>2.0\s(F^2^)
_cod_data_source_file ic301272h_si_003_1.cif
_cod_data_source_block 2PheNO2_NO2
_cod_database_code 4330251

loop_
_symmetry_equiv_pos_site_id
_symmetry_equiv_pos_as_xyz
1 +X,+Y,+Z
2 -X,1/2+Y,1/2-Z
3 -X,-Y,-Z
4 +X,1/2-Y,1/2+Z

loop_
_atom_site_label
_atom_site_type_symbol
_atom_site_fract_x
_atom_site_fract_y
_atom_site_fract_z
_atom_site_U_iso_or_equiv
_atom_site_adp_type
_atom_site_occupancy
_atom_site_symmetry_multiplicity
_atom_site_calc_flag
_atom_site_refinement_flags
Cu1 Cu 0.09527(4) 0.92282(3) 0.21860(3) 0.03492(17) Uani 1.0 4 d .
Cu2 Cu 0.39737(4) 1.09190(3) -0.20330(4) 0.03842(18) Uani 1.0 4 d .
F1 F -0.0767(2) 0.66327(13) -0.01355(17) 0.0483(9) Uani 1.0 4 d .
F2 F -0.1118(3) 0.74719(14) -0.1080(2) 0.0679(12) Uani 1.0 4 d .
F3 F -0.1466(3) 0.74760(18) 0.0357(3) 0.0848(15) Uani 1.0 4 d .
F4 F -0.0063(3) 0.75703(16) 0.0142(3) 0.0766(13) Uani 1.0 4 d .
F5 F 0.4274(3) 0.66401(15) -0.0144(3) 0.0681(12) Uani 1.0 4 d .
F6 F 0.3388(4) 0.7384(3) -0.0748(5) 0.227(3) Uani 1.0 4 d .
F7 F 0.3824(5) 0.7397(3) 0.0746(4) 0.162(3) Uani 1.0 4 d .
F8 F 0.4702(3) 0.76491(18) -0.0189(3) 0.0862(15) Uani 1.0 4 d .
O1 O 0.0259(3) 0.91811(15) 0.0888(2) 0.0451(11) Uani 1.0 4 d .
O2 O -0.0580(3) 0.89129(18) 0.1802(3) 0.0530(12) Uani 1.0 4 d .
O3 O 0.1475(3) 0.9784(2) -0.3703(3) 0.0625(14) Uani 1.0 4 d .
O4 O 0.1743(3) 0.8788(2) -0.3790(3) 0.0638(14) Uani 1.0 4 d .
O5 O 0.4696(3) 1.08370(16) -0.0754(3) 0.0468(11) Uani 1.0 4 d .
O6 O 0.5563(3) 1.10085(18) -0.1688(3) 0.0559(13) Uani 1.0 4 d .
O7 O 0.2958(3) 1.0934(3) 0.3971(3) 0.0783(16) Uani 1.0 4 d .
O8 O 0.4025(3) 1.03261(19) 0.3832(3) 0.0595(13) Uani 1.0 4 d .
N1 N 0.0716(3) 1.01555(18) 0.2276(3) 0.0361(12) Uani 1.0 4 d .
N2 N 0.1174(3) 0.90205(19) 0.3542(3) 0.0374(12) Uani 1.0 4 d .
N3 N 0.1737(3) 0.85030(19) 0.1953(3) 0.0386(12) Uani 1.0 4 d .
N4 N -0.0477(3) 0.90150(18) 0.1013(3) 0.0386(13) Uani 1.0 4 d .
N5 N 0.1656(3) 0.9266(3) -0.3346(3) 0.0502(15) Uani 1.0 4 d .
N6 N 0.4020(3) 0.9979(2) -0.2256(3) 0.0406(13) Uani 1.0 4 d .
N7 N 0.3799(3) 1.1209(2) -0.3352(3) 0.0407(13) Uani 1.0 4 d .
N8 N 0.3353(3) 1.17071(19) -0.1686(3) 0.0394(12) Uani 1.0 4 d .
N9 N 0.5458(3) 1.08915(19) -0.0894(3) 0.0417(13) Uani 1.0 4 d .
N10 N 0.3429(3) 1.0680(3) 0.3496(3) 0.0473(14) Uani 1.0 4 d .
C1 C 0.2117(4) 0.9019(3) 0.3972(3) 0.0397(14) Uani 1.0 4 d .
C2 C 0.2722(4) 0.9071(3) 0.3249(3) 0.0456(16) Uani 1.0 4 d .
C3 C 0.2636(4) 0.8546(3) 0.2536(3) 0.0446(16) Uani 1.0 4 d .
C4 C 0.0775(4) 0.8386(3) 0.3612(3) 0.0406(15) Uani 1.0 4 d .
C5 C 0.1230(4) 0.7856(3) 0.3198(3) 0.0471(16) Uani 1.0 4 d .
C6 C 0.1270(4) 0.7922(3) 0.2165(3) 0.0447(16) Uani 1.0 4 d .
C7 C 0.0665(4) 0.9475(3) 0.4022(3) 0.0431(15) Uani 1.0 4 d .
C8 C 0.0939(4) 1.0154(3) 0.3997(3) 0.0503(17) Uani 1.0 4 d .
C9 C 0.0731(4) 1.0490(3) 0.3072(3) 0.0423(15) Uani 1.0 4 d .
C10 C 0.0584(4) 1.1138(3) 0.3067(4) 0.0471(16) Uani 1.0 4 d .
C11 C 0.0428(4) 1.1459(3) 0.2232(4) 0.0470(17) Uani 1.0 4 d .
C12 C 0.0408(4) 1.1122(3) 0.1425(3) 0.0414(15) Uani 1.0 4 d .
C13 C 0.0540(4) 1.0483(3) 0.1467(3) 0.0384(14) Uani 1.0 4 d .
C14 C 0.1826(4) 0.8468(3) 0.0952(3) 0.0415(15) Uani 1.0 4 d .
C15 C 0.2177(4) 0.9087(3) 0.0614(3) 0.0391(14) Uani 1.0 4 d .
C16 C 0.2033(3) 0.9132(3) -0.0426(3) 0.0372(14) Uani 1.0 4 d .
C17 C 0.2236(4) 0.8629(3) -0.0958(4) 0.0432(16) Uani 1.0 4 d .
C18 C 0.2111(4) 0.8670(3) -0.1908(4) 0.0449(16) Uani 1.0 4 d .
C19 C 0.1785(4) 0.9215(3) -0.2331(3) 0.0395(15) Uani 1.0 4 d .
C20 C 0.1577(4) 0.9728(3) -0.1829(3) 0.0415(15) Uani 1.0 4 d .
C21 C 0.1694(4) 0.9676(3) -0.0872(3) 0.0402(15) Uani 1.0 4 d .
C22 C 0.4324(4) 1.1808(3) -0.3342(4) 0.0503(17) Uani 1.0 4 d .
C23 C 0.3981(4) 1.2359(3) -0.2855(4) 0.0525(18) Uani 1.0 4 d .
C24 C 0.3913(4) 1.2253(3) -0.1840(4) 0.0456(16) Uani 1.0 4 d .
C25 C 0.2850(4) 1.1324(3) -0.3756(4) 0.0454(16) Uani 1.0 4 d .
C26 C 0.2259(4) 1.1281(3) -0.3023(3) 0.0429(15) Uani 1.0 4 d .
C27 C 0.2443(4) 1.1769(3) -0.2242(3) 0.0422(15) Uani 1.0 4 d .
C28 C 0.4215(4) 1.0741(3) -0.3897(4) 0.0461(16) Uani 1.0 4 d .
C29 C 0.3801(4) 1.0096(3) -0.3959(3) 0.0478(17) Uani 1.0 4 d .
C30 C 0.3955(4) 0.9693(3) -0.3099(3) 0.0416(15) Uani 1.0 4 d .
C31 C 0.4014(4) 0.9046(3) -0.3179(4) 0.0519(18) Uani 1.0 4 d .
C32 C 0.4143(4) 0.8670(3) -0.2399(4) 0.0525(18) Uani 1.0 4 d .
C33 C 0.4203(4) 0.8954(3) -0.1540(4) 0.0461(16) Uani 1.0 4 d .
C34 C 0.4138(4) 0.9600(3) -0.1498(4) 0.0442(16) Uani 1.0 4 d .
C35 C 0.3285(4) 1.1695(3) -0.0675(3) 0.0401(15) Uani 1.0 4 d .
C36 C 0.2815(4) 1.1103(3) -0.0417(3) 0.0403(15) Uani 1.0 4 d .
C37 C 0.2973(4) 1.0992(3) 0.0613(3) 0.0390(15) Uani 1.0 4 d .
C38 C 0.3562(4) 1.0542(3) 0.1012(3) 0.0451(16) Uani 1.0 4 d .
C39 C 0.3719(4) 1.0439(3) 0.1956(4) 0.0464(16) Uani 1.0 4 d .
C40 C 0.3272(4) 1.0796(3) 0.2505(3) 0.0391(15) Uani 1.0 4 d .
C41 C 0.2672(4) 1.1242(3) 0.2139(4) 0.0481(17) Uani 1.0 4 d .
C42 C 0.2522(4) 1.1338(3) 0.1193(4) 0.0443(16) Uani 1.0 4 d .
B1 B -0.0849(5) 0.7281(3) -0.0162(4) 0.0413(18) Uani 1.0 4 d .
B2 B 0.4045(5) 0.7265(4) -0.0091(5) 0.055(3) Uani 1.0 4 d .
H1 H 0.3320 0.9085 0.3582 0.0529 Uiso 1.0 4 calc R
H2 H 0.2584 0.9466 0.2922 0.0530 Uiso 1.0 4 calc R
H3 H 0.2754 0.8148 0.2860 0.0521 Uiso 1.0 4 calc R
H4 H 0.3058 0.8609 0.2122 0.0521 Uiso 1.0 4 calc R
H5 H 0.0680 0.7941 0.1810 0.0521 Uiso 1.0 4 calc R
H6 H 0.1583 0.7572 0.1945 0.0522 Uiso 1.0 4 calc R
H7 H 0.0932 0.7468 0.3307 0.0549 Uiso 1.0 4 calc R
H8 H 0.1826 0.7846 0.3539 0.0550 Uiso 1.0 4 calc R
H9 H 0.0773 0.8297 0.4263 0.0482 Uiso 1.0 4 calc R
H10 H 0.0175 0.8402 0.3282 0.0483 Uiso 1.0 4 calc R
H11 H 0.2206 0.9368 0.4407 0.0456 Uiso 1.0 4 calc R
H12 H 0.2228 0.8626 0.4308 0.0457 Uiso 1.0 4 calc R
H13 H 0.2226 0.8124 0.0892 0.0487 Uiso 1.0 4 calc R
H14 H 0.1252 0.8371 0.0598 0.0487 Uiso 1.0 4 calc R
H15 H 0.1880 0.9440 0.0847 0.0459 Uiso 1.0 4 calc R
H16 H 0.2804 0.9120 0.0832 0.0458 Uiso 1.0 4 calc R
H17 H 0.2462 0.8261 -0.0665 0.0510 Uiso 1.0 4 calc R
H18 H 0.2236 0.8332 -0.2269 0.0533 Uiso 1.0 4 calc R
H19 H 0.1364 1.0097 -0.2128 0.0489 Uiso 1.0 4 calc R
H20 H 0.1553 1.0011 -0.0514 0.0479 Uiso 1.0 4 calc R
H21 H 0.0054 0.9453 0.3728 0.0513 Uiso 1.0 4 calc R
H22 H 0.0717 0.9345 0.4666 0.0511 Uiso 1.0 4 calc R
H23 H 0.0661 1.0386 0.4441 0.0593 Uiso 1.0 4 calc R
H24 H 0.1571 1.0163 0.4188 0.0591 Uiso 1.0 4 calc R
H25 H 0.0598 1.1351 0.3625 0.0558 Uiso 1.0 4 calc R
H26 H 0.0333 1.1891 0.2215 0.0546 Uiso 1.0 4 calc R
H27 H 0.0304 1.1323 0.0851 0.0488 Uiso 1.0 4 calc R
H28 H 0.0511 1.0261 0.0914 0.0446 Uiso 1.0 4 calc R
H29 H 0.3397 1.2443 -0.3195 0.0629 Uiso 1.0 4 calc R
H30 H 0.4360 1.2715 -0.2917 0.0630 Uiso 1.0 4 calc R
H31 H 0.3659 1.2614 -0.1575 0.0539 Uiso 1.0 4 calc R
H32 H 0.4491 1.2169 -0.1486 0.0539 Uiso 1.0 4 calc R
H33 H 0.2021 1.1726 -0.1822 0.0497 Uiso 1.0 4 calc R
H34 H 0.2397 1.2186 -0.2515 0.0497 Uiso 1.0 4 calc R
H35 H 0.2333 1.0867 -0.2740 0.0497 Uiso 1.0 4 calc R
H36 H 0.1656 1.1332 -0.3331 0.0498 Uiso 1.0 4 calc R
H37 H 0.2808 1.1740 -0.4034 0.0534 Uiso 1.0 4 calc R
H38 H 0.2677 1.1011 -0.4235 0.0534 Uiso 1.0 4 calc R
H39 H 0.4913 1.1725 -0.3017 0.0597 Uiso 1.0 4 calc R
H40 H 0.4348 1.1928 -0.3978 0.0598 Uiso 1.0 4 calc R
H41 H 0.3872 1.1717 -0.0316 0.0472 Uiso 1.0 4 calc R
H42 H 0.2955 1.2065 -0.0551 0.0471 Uiso 1.0 4 calc R
H43 H 0.2185 1.1139 -0.0612 0.0469 Uiso 1.0 4 calc R
H44 H 0.3029 1.0739 -0.0712 0.0471 Uiso 1.0 4 calc R
H45 H 0.2120 1.1640 0.0932 0.0520 Uiso 1.0 4 calc R
H46 H 0.2370 1.1469 0.2529 0.0579 Uiso 1.0 4 calc R
H47 H 0.4122 1.0138 0.2220 0.0551 Uiso 1.0 4 calc R
H48 H 0.3857 1.0300 0.0630 0.0541 Uiso 1.0 4 calc R
H49 H 0.4199 1.0909 -0.4518 0.0549 Uiso 1.0 4 calc R
H50 H 0.4821 1.0692 -0.3597 0.0550 Uiso 1.0 4 calc R
H51 H 0.3174 1.0167 -0.4125 0.0570 Uiso 1.0 4 calc R
H52 H 0.4011 0.9872 -0.4459 0.0570 Uiso 1.0 4 calc R
H53 H 0.3973 0.8865 -0.3765 0.0615 Uiso 1.0 4 calc R
H54 H 0.4182 0.8235 -0.2448 0.0624 Uiso 1.0 4 calc R
H55 H 0.4298 0.8715 -0.0999 0.0538 Uiso 1.0 4 calc R
H56 H 0.4164 0.9786 -0.0917 0.0522 Uiso 1.0 4 calc R

loop_
_atom_site_aniso_label
_atom_site_aniso_U_11
_atom_site_aniso_U_22
_atom_site_aniso_U_33
_atom_site_aniso_U_12
_atom_site_aniso_U_13
_atom_site_aniso_U_23
Cu1 0.0378(4) 0.0373(4) 0.0262(3) -0.0023(3) -0.0047(3) 0.0031(3)
Cu2 0.0362(4) 0.0454(4) 0.0305(3) 0.0013(3) -0.0036(3) 0.0035(3)
F1 0.065(3) 0.0435(18) 0.0340(15) 0.0047(15) 0.0024(14) 0.0041(13)
F2 0.103(3) 0.042(2) 0.0509(18) 0.0012(19) -0.0103(18) 0.0045(15)
F3 0.099(4) 0.074(3) 0.092(3) 0.020(3) 0.048(3) -0.005(3)
F4 0.059(3) 0.063(3) 0.099(3) -0.0059(19) -0.011(2) -0.026(2)
F5 0.087(3) 0.047(2) 0.078(3) 0.0120(18) 0.034(2) 0.0151(18)
F6 0.174(6) 0.079(4) 0.342(9) 0.062(4) -0.204(6) -0.105(5)
F7 0.235(8) 0.089(4) 0.207(6) -0.005(4) 0.166(6) -0.011(4)
F8 0.094(4) 0.067(3) 0.098(3) -0.022(3) 0.016(3) -0.017(3)
O1 0.060(3) 0.036(2) 0.0350(18) 0.0006(18) -0.0058(17) -0.0009(15)
O2 0.045(3) 0.062(3) 0.050(3) -0.0020(19) 0.0022(18) -0.0015(19)
O3 0.091(4) 0.059(3) 0.036(2) -0.004(3) 0.004(2) 0.0112(19)
O4 0.089(4) 0.066(3) 0.035(2) -0.001(3) 0.005(2) -0.007(2)
O5 0.047(3) 0.045(3) 0.043(2) 0.0070(18) -0.0059(17) -0.0003(17)
O6 0.050(3) 0.066(3) 0.050(3) -0.002(2) 0.0020(18) -0.004(2)
O7 0.065(3) 0.129(5) 0.040(3) 0.028(3) 0.007(2) -0.009(3)
O8 0.072(3) 0.066(3) 0.037(2) 0.013(3) -0.0012(19) 0.0039(19)
N1 0.043(3) 0.038(3) 0.0240(19) -0.0070(19) -0.0031(17) 0.0047(17)
N2 0.034(3) 0.048(3) 0.0266(19) 0.0001(19) -0.0039(16) 0.0063(18)
N3 0.038(3) 0.042(3) 0.033(2) -0.0043(19) 0.0002(17) 0.0041(19)
N4 0.050(3) 0.031(3) 0.035(3) 0.003(2) 0.0091(19) 0.0045(19)
N5 0.056(4) 0.062(4) 0.031(3) -0.009(3) 0.004(2) -0.003(3)
N6 0.035(3) 0.054(3) 0.030(2) -0.003(2) -0.0029(17) 0.0057(19)
N7 0.038(3) 0.050(3) 0.034(2) 0.005(2) 0.0048(18) 0.0073(19)
N8 0.038(3) 0.044(3) 0.033(2) -0.001(2) -0.0003(18) 0.0022(19)
N9 0.047(3) 0.041(3) 0.037(3) 0.005(2) 0.006(2) -0.002(2)
N10 0.038(3) 0.062(4) 0.041(3) -0.008(3) 0.004(2) -0.009(3)
C1 0.039(3) 0.043(3) 0.032(3) -0.007(3) -0.008(2) 0.009(3)
C2 0.041(4) 0.060(4) 0.031(3) -0.010(3) -0.008(2) 0.007(3)
C3 0.040(4) 0.052(4) 0.039(3) 0.000(3) -0.003(3) 0.013(3)
C4 0.043(4) 0.047(3) 0.030(3) -0.005(3) 0.003(2) 0.016(3)
C5 0.057(4) 0.037(3) 0.043(3) -0.009(3) -0.003(3) 0.006(3)
C6 0.061(4) 0.034(3) 0.035(3) -0.006(3) -0.004(3) 0.007(3)
C7 0.040(4) 0.058(4) 0.031(3) 0.001(3) 0.003(2) 0.003(3)
C8 0.070(5) 0.052(4) 0.026(3) 0.002(3) -0.000(3) 0.001(3)
C9 0.046(4) 0.052(4) 0.027(3) -0.001(3) -0.002(2) 0.004(3)
C10 0.062(4) 0.043(4) 0.034(3) -0.001(3) 0.003(3) -0.005(3)
C11 0.059(4) 0.038(4) 0.039(3) 0.005(3) -0.004(3) -0.001(3)
C12 0.051(4) 0.041(3) 0.030(3) -0.001(3) -0.001(3) 0.006(3)
C13 0.043(4) 0.042(3) 0.026(3) -0.001(3) -0.005(2) -0.001(2)
C14 0.039(4) 0.046(3) 0.037(3) 0.007(3) -0.001(3) 0.005(3)
C15 0.038(3) 0.045(3) 0.031(3) 0.002(3) -0.002(2) -0.002(3)
C16 0.030(3) 0.045(3) 0.035(3) -0.001(3) 0.000(2) -0.005(3)
C17 0.053(4) 0.032(3) 0.043(3) -0.001(3) 0.003(3) 0.003(3)
C18 0.056(4) 0.042(3) 0.035(3) -0.006(3) 0.004(3) -0.007(3)
C19 0.037(3) 0.047(4) 0.033(3) -0.006(3) 0.001(2) 0.001(3)
C20 0.046(4) 0.042(3) 0.035(3) 0.003(3) 0.001(3) 0.003(3)
C21 0.044(4) 0.039(3) 0.037(3) 0.004(3) 0.004(3) -0.003(3)
C22 0.045(4) 0.055(4) 0.049(3) -0.004(3) 0.004(3) 0.012(3)
C23 0.051(4) 0.053(4) 0.054(4) -0.006(3) 0.008(3) 0.007(3)
C24 0.043(4) 0.050(4) 0.042(3) 0.001(3) 0.002(3) 0.004(3)
C25 0.040(4) 0.056(4) 0.037(3) 0.005(3) -0.001(3) 0.011(3)
C26 0.034(3) 0.057(4) 0.033(3) -0.002(3) -0.006(2) 0.010(3)
C27 0.034(3) 0.051(4) 0.039(3) 0.000(3) -0.001(2) 0.009(3)
C28 0.047(4) 0.057(4) 0.033(3) 0.006(3) 0.005(3) 0.004(3)
C29 0.053(4) 0.062(4) 0.027(3) 0.005(3) 0.004(3) -0.001(3)
C30 0.040(4) 0.051(4) 0.033(3) 0.001(3) 0.005(3) 0.000(3)
C31 0.054(4) 0.060(4) 0.040(3) 0.004(3) 0.004(3) -0.004(3)
C32 0.057(4) 0.048(4) 0.051(4) 0.002(3) 0.005(3) -0.009(3)
C33 0.053(4) 0.043(4) 0.039(3) -0.000(3) -0.003(3) 0.005(3)
C34 0.049(4) 0.048(4) 0.034(3) -0.002(3) 0.002(3) 0.003(3)
C35 0.039(3) 0.044(3) 0.035(3) -0.001(3) -0.000(2) 0.004(3)
C36 0.035(3) 0.051(4) 0.033(3) 0.000(3) -0.003(2) 0.002(3)
C37 0.034(3) 0.043(3) 0.038(3) -0.002(3) 0.001(2) -0.005(3)
C38 0.050(4) 0.053(4) 0.032(3) 0.012(3) 0.006(3) 0.002(3)
C39 0.045(4) 0.052(4) 0.040(3) 0.014(3) 0.003(3) 0.004(3)
C40 0.038(3) 0.042(3) 0.035(3) -0.004(3) 0.001(2) -0.004(3)
C41 0.056(4) 0.047(4) 0.041(3) 0.002(3) 0.010(3) -0.008(3)
C42 0.046(4) 0.041(3) 0.043(3) 0.007(3) -0.001(3) 0.006(3)
B1 0.050(4) 0.037(4) 0.036(3) 0.006(3) 0.004(3) -0.002(3)
B2 0.049(5) 0.047(5) 0.070(5) -0.004(4) 0.009(4) -0.006(4)

loop_
_atom_type_symbol
_atom_type_description
_atom_type_scat_dispersion_real
_atom_type_scat_dispersion_imag
_atom_type_scat_source
C C 0.003 0.002
;
International Tables for Crystallography
(1992, Vol. C, Tables 4.2.6.8 and 6.1.1.4)
;
H H 0.000 0.000
;
International Tables for Crystallography
(1992, Vol. C, Table 6.1.1.4)
;
Cu Cu 0.320 1.265
;
International Tables for Crystallography
(1992, Vol. C, Tables 4.2.6.8 and 6.1.1.4)
;
O O 0.011 0.006
;
International Tables for Crystallography
(1992, Vol. C, Tables 4.2.6.8 and 6.1.1.4)
;
N N 0.006 0.003
;
International Tables for Crystallography
(1992, Vol. C, Tables 4.2.6.8 and 6.1.1.4)
;
B B 0.001 0.001
;
International Tables for Crystallography
(1992, Vol. C, Tables 4.2.6.8 and 6.1.1.4)
;
F F 0.017 0.010
;
International Tables for Crystallography
(1992, Vol. C, Tables 4.2.6.8 and 6.1.1.4)
;

loop_
_geom_angle_atom_site_label_1
_geom_angle_atom_site_label_2
_geom_angle_atom_site_label_3
_geom_angle
_geom_angle_publ_flag
O1 Cu1 N1 92.08(14) yes
O1 Cu1 N2 153.45(16) yes
O1 Cu1 N3 92.45(15) yes
N1 Cu1 N2 98.84(16) yes
N1 Cu1 N3 151.29(17) yes
N2 Cu1 N3 89.46(16) yes
O5 Cu2 N6 91.99(14) yes
O5 Cu2 N7 152.20(17) yes
O5 Cu2 N8 92.89(15) yes
N6 Cu2 N7 98.74(16) yes
N6 Cu2 N8 151.82(17) yes
N7 Cu2 N8 89.62(17) yes
Cu1 O1 N4 103.5(3) yes
Cu2 O5 N9 103.5(3) yes
Cu1 N1 C9 126.2(3) yes
Cu1 N1 C13 117.2(3) yes
C9 N1 C13 116.6(4) yes
Cu1 N2 C1 114.3(3) yes
Cu1 N2 C4 105.2(3) yes
Cu1 N2 C7 107.8(3) yes
C1 N2 C4 110.9(4) yes
C1 N2 C7 111.1(4) yes
C4 N2 C7 107.2(4) yes
Cu1 N3 C3 112.3(3) yes
Cu1 N3 C6 105.8(4) yes
Cu1 N3 C14 111.0(3) yes
C3 N3 C6 111.5(4) yes
C3 N3 C14 109.3(4) yes
C6 N3 C14 106.8(4) yes
O1 N4 O2 117.6(4) yes
O3 N5 O4 123.6(4) yes
O3 N5 C19 118.5(5) yes
O4 N5 C19 117.9(5) yes
Cu2 N6 C30 125.8(4) yes
Cu2 N6 C34 117.2(3) yes
C30 N6 C34 116.9(5) yes
Cu2 N7 C22 105.4(3) yes
Cu2 N7 C25 113.2(3) yes
Cu2 N7 C28 108.1(3) yes
C22 N7 C25 110.7(4) yes
C22 N7 C28 106.8(4) yes
C25 N7 C28 112.2(4) yes
Cu2 N8 C24 107.1(4) yes
Cu2 N8 C27 111.9(3) yes
Cu2 N8 C35 110.2(3) yes
C24 N8 C27 111.4(4) yes
C24 N8 C35 107.6(4) yes
C27 N8 C35 108.6(4) yes
O5 N9 O6 117.2(4) yes
O7 N10 O8 121.7(5) yes
O7 N10 C40 118.6(5) yes
O8 N10 C40 119.6(5) yes
N2 C1 C2 112.2(4) yes
C1 C2 C3 115.4(5) yes
N3 C3 C2 113.5(5) yes
N2 C4 C5 114.9(5) yes
C4 C5 C6 115.2(4) yes
N3 C6 C5 112.5(4) yes
N2 C7 C8 115.8(5) yes
C7 C8 C9 117.1(4) yes
N1 C9 C8 119.1(5) yes
N1 C9 C10 122.1(5) yes
C8 C9 C10 118.7(5) yes
C9 C10 C11 119.7(5) yes
C10 C11 C12 118.4(5) yes
C11 C12 C13 119.6(5) yes
N1 C13 C12 123.5(4) yes
N3 C14 C15 111.5(4) yes
C14 C15 C16 112.3(4) yes
C15 C16 C17 120.6(5) yes
C15 C16 C21 120.6(5) yes
C17 C16 C21 118.8(5) yes
C16 C17 C18 120.6(5) yes
C17 C18 C19 119.4(5) yes
N5 C19 C18 119.7(5) yes
N5 C19 C20 118.4(5) yes
C18 C19 C20 121.9(5) yes
C19 C20 C21 118.1(5) yes
C16 C21 C20 121.1(5) yes
N7 C22 C23 115.3(5) yes
C22 C23 C24 115.5(5) yes
N8 C24 C23 113.6(4) yes
N7 C25 C26 111.9(4) yes
C25 C26 C27 115.2(5) yes
N8 C27 C26 112.5(4) yes
N7 C28 C29 115.0(5) yes
C28 C29 C30 117.4(4) yes
N6 C30 C29 118.6(5) yes
N6 C30 C31 121.6(5) yes
C29 C30 C31 119.7(5) yes
C30 C31 C32 120.5(5) yes
C31 C32 C33 118.5(6) yes
C32 C33 C34 118.8(5) yes
N6 C34 C33 123.8(5) yes
N8 C35 C36 111.8(4) yes
C35 C36 C37 111.8(4) yes
C36 C37 C38 121.1(5) yes
C36 C37 C42 120.8(5) yes
C38 C37 C42 118.1(5) yes
C37 C38 C39 121.7(5) yes
C38 C39 C40 118.5(5) yes
N10 C40 C39 118.3(5) yes
N10 C40 C41 119.8(5) yes
C39 C40 C41 121.9(5) yes
C40 C41 C42 118.9(5) yes
C37 C42 C41 121.0(5) yes
F1 B1 F2 109.0(4) yes
F1 B1 F3 110.6(5) yes
F1 B1 F4 111.5(5) yes
F2 B1 F3 108.6(5) yes
F2 B1 F4 106.6(5) yes
F3 B1 F4 110.3(5) yes
F5 B2 F6 108.7(6) yes
F5 B2 F7 110.9(6) yes
F5 B2 F8 112.1(6) yes
F6 B2 F7 110.1(7) yes
F6 B2 F8 108.5(6) yes
F7 B2 F8 106.4(6) yes
N2 C1 H11 107.171 no
N2 C1 H12 107.011 no
C2 C1 H11 111.267 no
C2 C1 H12 109.674 no
H11 C1 H12 109.396 no
C1 C2 H1 107.268 no
C1 C2 H2 107.101 no
C3 C2 H1 109.419 no
C3 C2 H2 108.119 no
H1 C2 H2 109.469 no
N3 C3 H3 107.634 no
N3 C3 H4 107.962 no
C2 C3 H3 108.579 no
C2 C3 H4 109.569 no
H3 C3 H4 109.486 no
N2 C4 H9 108.107 no
N2 C4 H10 107.799 no
C5 C4 H9 109.070 no
C5 C4 H10 107.379 no
H9 C4 H10 109.501 no
C4 C5 H7 107.589 no
C4 C5 H8 106.026 no
C6 C5 H7 109.793 no
C6 C5 H8 108.602 no
H7 C5 H8 109.446 no
N3 C6 H5 107.411 no
N3 C6 H6 106.262 no
C5 C6 H5 109.959 no
C5 C6 H6 111.191 no
H5 C6 H6 109.354 no
N2 C7 H21 108.114 no
N2 C7 H22 107.852 no
C8 C7 H21 106.907 no
C8 C7 H22 108.573 no
H21 C7 H22 109.501 no
C7 C8 H23 108.164 no
C7 C8 H24 106.539 no
C9 C8 H23 107.872 no
C9 C8 H24 107.497 no
H23 C8 H24 109.496 no
C9 C10 H25 119.723 no
C11 C10 H25 120.563 no
C10 C11 H26 120.987 no
C12 C11 H26 120.600 no
C11 C12 H27 120.687 no
C13 C12 H27 119.733 no
N1 C13 H28 117.938 no
C12 C13 H28 118.519 no
N3 C14 H13 106.853 no
N3 C14 H14 107.822 no
C15 C14 H13 110.599 no
C15 C14 H14 110.564 no
H13 C14 H14 109.362 no
C14 C15 H15 109.724 no
C14 C15 H16 110.165 no
C16 C15 H15 107.876 no
C16 C15 H16 107.280 no
H15 C15 H16 109.420 no
C16 C17 H17 119.447 no
C18 C17 H17 119.914 no
C17 C18 H18 121.011 no
C19 C18 H18 119.604 no
C19 C20 H19 120.728 no
C21 C20 H19 121.180 no
C16 C21 H20 118.652 no
C20 C21 H20 120.259 no
N7 C22 H39 108.078 no
N7 C22 H40 108.634 no
C23 C22 H39 106.539 no
C23 C22 H40 108.640 no
H39 C22 H40 109.492 no
C22 C23 H29 105.744 no
C22 C23 H30 107.173 no
C24 C23 H29 108.428 no
C24 C23 H30 110.365 no
H29 C23 H30 109.415 no
N8 C24 H31 105.721 no
N8 C24 H32 106.422 no
C23 C24 H31 111.776 no
C23 C24 H32 109.804 no
H31 C24 H32 109.285 no
N7 C25 H37 107.701 no
N7 C25 H38 107.751 no
C26 C25 H37 110.051 no
C26 C25 H38 109.870 no
H37 C25 H38 109.457 no
C25 C26 H35 108.170 no
C25 C26 H36 108.012 no
C27 C26 H35 107.534 no
C27 C26 H36 108.377 no
H35 C26 H36 109.505 no
N8 C27 H33 108.429 no
N8 C27 H34 107.412 no
C26 C27 H33 110.298 no
C26 C27 H34 108.603 no
H33 C27 H34 109.497 no
N7 C28 H49 108.103 no
N7 C28 H50 107.587 no
C29 C28 H49 109.361 no
C29 C28 H50 107.157 no
H49 C28 H50 109.496 no
C28 C29 H51 105.542 no
C28 C29 H52 107.386 no
C30 C29 H51 107.936 no
C30 C29 H52 108.935 no
H51 C29 H52 109.478 no
C30 C31 H53 119.584 no
C32 C31 H53 119.935 no
C31 C32 H54 120.927 no
C33 C32 H54 120.593 no
C32 C33 H55 120.711 no
C34 C33 H55 120.504 no
N6 C34 H56 118.130 no
C33 C34 H56 118.097 no
N8 C35 H41 108.583 no
N8 C35 H42 107.245 no
C36 C35 H41 110.208 no
C36 C35 H42 109.454 no
H41 C35 H42 109.447 no
C35 C36 H43 110.977 no
C35 C36 H44 109.552 no
C37 C36 H43 106.999 no
C37 C36 H44 108.006 no
H43 C36 H44 109.391 no
C37 C38 H48 118.909 no
C39 C38 H48 119.396 no
C38 C39 H47 121.186 no
C40 C39 H47 120.346 no
C40 C41 H46 119.810 no
C42 C41 H46 121.314 no
C37 C42 H45 118.878 no
C41 C42 H45 120.113 no

loop_
_geom_bond_atom_site_label_1
_geom_bond_atom_site_label_2
_geom_bond_distance
_geom_bond_publ_flag
Cu1 O1 2.017(4) yes
Cu1 N1 2.011(4) yes
Cu1 N2 2.001(4) yes
Cu1 N3 2.023(5) yes
Cu2 O5 2.016(4) yes
Cu2 N6 2.025(5) yes
Cu2 N7 1.996(4) yes
Cu2 N8 2.034(5) yes
F1 B1 1.383(7) yes
F2 B1 1.395(7) yes
F3 B1 1.376(8) yes
F4 B1 1.367(8) yes
F5 B2 1.379(8) yes
F6 B2 1.299(10) yes
F7 B2 1.351(10) yes
F8 B2 1.329(9) yes
O1 N4 1.232(7) yes
O2 N4 1.208(6) yes
O3 N5 1.230(7) yes
O4 N5 1.223(7) yes
O5 N9 1.234(7) yes
O6 N9 1.223(6) yes
O7 N10 1.213(7) yes
O8 N10 1.224(6) yes
N1 C9 1.358(6) yes
N1 C13 1.359(6) yes
N2 C1 1.486(6) yes
N2 C4 1.493(7) yes
N2 C7 1.492(7) yes
N3 C3 1.505(6) yes
N3 C6 1.487(7) yes
N3 C14 1.493(6) yes
N5 C19 1.466(6) yes
N6 C30 1.361(6) yes
N6 C34 1.356(6) yes
N7 C22 1.506(7) yes
N7 C25 1.505(7) yes
N7 C28 1.485(7) yes
N8 C24 1.486(7) yes
N8 C27 1.507(6) yes
N8 C35 1.497(6) yes
N10 C40 1.447(6) yes
C1 C2 1.525(8) yes
C2 C3 1.516(7) yes
C4 C5 1.506(8) yes
C5 C6 1.526(7) yes
C7 C8 1.505(8) yes
C8 C9 1.513(7) yes
C9 C10 1.394(8) yes
C10 C11 1.381(7) yes
C11 C12 1.374(7) yes
C12 C13 1.371(7) yes
C14 C15 1.535(7) yes
C15 C16 1.501(6) yes
C16 C17 1.387(7) yes
C16 C21 1.386(7) yes
C17 C18 1.371(7) yes
C18 C19 1.367(7) yes
C19 C20 1.379(8) yes
C20 C21 1.383(7) yes
C22 C23 1.511(8) yes
C23 C24 1.520(7) yes
C25 C26 1.522(8) yes
C26 C27 1.531(7) yes
C28 C29 1.509(8) yes
C29 C30 1.505(7) yes
C30 C31 1.384(8) yes
C31 C32 1.377(8) yes
C32 C33 1.381(8) yes
C33 C34 1.376(8) yes
C35 C36 1.529(8) yes
C36 C37 1.502(7) yes
C37 C38 1.380(7) yes
C37 C42 1.391(8) yes
C38 C39 1.377(7) yes
C39 C40 1.370(8) yes
C40 C41 1.369(7) yes
C41 C42 1.377(7) yes
C1 H11 0.970 no
C1 H12 0.970 no
C2 H1 0.970 no
C2 H2 0.970 no
C3 H3 0.970 no
C3 H4 0.970 no
C4 H9 0.970 no
C4 H10 0.970 no
C5 H7 0.970 no
C5 H8 0.970 no
C6 H5 0.970 no
C6 H6 0.970 no
C7 H21 0.970 no
C7 H22 0.970 no
C8 H23 0.970 no
C8 H24 0.970 no
C10 H25 0.930 no
C11 H26 0.930 no
C12 H27 0.930 no
C13 H28 0.930 no
C14 H13 0.970 no
C14 H14 0.970 no
C15 H15 0.970 no
C15 H16 0.970 no
C17 H17 0.930 no
C18 H18 0.930 no
C20 H19 0.930 no
C21 H20 0.930 no
C22 H39 0.970 no
C22 H40 0.970 no
C23 H29 0.970 no
C23 H30 0.970 no
C24 H31 0.970 no
C24 H32 0.970 no
C25 H37 0.970 no
C25 H38 0.970 no
C26 H35 0.970 no
C26 H36 0.970 no
C27 H33 0.970 no
C27 H34 0.970 no
C28 H49 0.970 no
C28 H50 0.970 no
C29 H51 0.970 no
C29 H52 0.970 no
C31 H53 0.930 no
C32 H54 0.930 no
C33 H55 0.930 no
C34 H56 0.930 no
C35 H41 0.970 no
C35 H42 0.970 no
C36 H43 0.970 no
C36 H44 0.970 no
C38 H48 0.930 no
C39 H47 0.930 no
C41 H46 0.930 no
C42 H45 0.930 no

loop_
_geom_contact_atom_site_label_1
_geom_contact_atom_site_label_2
_geom_contact_distance
_geom_contact_publ_flag
_geom_contact_site_symmetry_2
Cu1 O2 2.432(4) no .
Cu1 C2 2.926(5) no .
Cu1 C5 3.263(5) no .
Cu1 C8 3.297(5) no .
Cu1 C15 3.222(6) no .
Cu2 O6 2.428(4) no .
Cu2 C23 3.286(6) no .
Cu2 C26 2.900(5) no .
Cu2 C29 3.284(5) no .
Cu2 C36 3.215(5) no .
O1 C6 3.476(6) no .
O1 C13 2.903(6) no .
O1 C14 2.843(7) no .
O1 C15 3.061(7) no .
O1 C16 3.600(7) no .
O2 N1 3.313(6) no .
O2 N2 3.397(5) no .
O2 C4 3.280(6) no .
O2 C6 3.515(7) no .
O3 C18 3.545(7) no .
O3 C20 2.717(6) no .
O4 C18 2.723(6) no .
O4 C20 3.535(7) no .
O5 C24 3.517(7) no .
O5 C34 2.917(6) no .
O5 C35 2.856(7) no .
O5 C36 3.078(7) no .
O5 C37 3.598(7) no .
O5 C38 3.408(7) no .
O6 N6 3.237(6) no .
O6 N7 3.359(5) no .
O6 C22 3.290(7) no .
O6 C28 3.578(6) no .
O7 C39 3.506(7) no .
O7 C41 2.717(7) no .
O8 C39 2.710(6) no .
O8 C41 3.539(7) no .
N1 N4 3.395(6) no .
N1 C7 2.943(6) no .
N1 C11 2.801(7) no .
N2 C3 3.062(7) no .
N2 C6 3.099(7) no .
N2 C9 3.243(7) no .
N3 C1 3.107(6) no .
N3 C4 3.056(7) no .
N4 C13 3.504(7) no .
N6 N9 3.341(6) no .
N6 C28 2.949(7) no .
N6 C32 2.795(8) no .
N7 C24 3.112(7) no .
N7 C27 3.092(7) no .
N7 C30 3.244(7) no .
N8 C22 3.058(8) no .
N8 C25 3.101(6) no .
N9 C34 3.443(7) no .
C1 C5 2.956(7) no .
C1 C6 3.598(7) no .
C1 C8 3.024(8) no .
C2 C4 3.460(8) no .
C2 C5 3.451(8) no .
C2 C6 3.507(7) no .
C3 C4 3.514(8) no .
C3 C5 2.914(8) no .
C3 C15 3.005(7) no .
C9 C12 2.726(7) no .
C10 C13 2.708(7) no .
C14 C17 2.981(7) no .
C16 C19 2.749(7) no .
C17 C20 2.770(7) no .
C18 C21 2.755(8) no .
C22 C26 3.483(8) no .
C22 C27 3.547(8) no .
C23 C25 2.973(8) no .
C23 C26 3.486(8) no .
C23 C27 2.954(8) no .
C24 C25 3.588(7) no .
C24 C26 3.505(7) no .
C25 C29 3.033(8) no .
C27 C36 2.985(7) no .
C30 C33 2.737(7) no .
C31 C34 2.700(8) no .
C35 C38 3.448(7) no .
C35 C42 3.236(8) no .
C37 C40 2.755(7) no .
C38 C41 2.750(8) no .
C39 C42 2.758(8) no .
F1 C4 3.237(7) no 4_564
F1 C7 3.584(7) no 4_564
F1 C8 3.584(6) no 2_545
F1 C10 3.166(6) no 2_545
F1 C25 3.413(6) no 2_544
F1 C26 3.319(5) no 2_544
F2 C4 3.536(7) no 4_564
F2 C11 3.118(7) no 3_575
F2 C12 3.248(7) no 3_575
F2 C25 3.597(7) no 2_544
F2 C26 3.231(6) no 2_544
F2 C27 3.278(6) no 2_544
F2 C42 3.317(7) no 3_575
F3 C35 3.412(7) no 3_575
F3 C42 3.590(7) no 3_575
F4 O1 3.599(5) no .
F4 N4 3.422(6) no .
F4 C4 3.428(7) no 4_564
F4 C6 3.388(6) no .
F4 C12 3.580(6) no 3_575
F4 C14 3.518(6) no .
F5 C2 3.413(6) no 4_564
F5 C22 3.362(7) no 2_644
F5 C28 3.484(7) no 2_644
F5 C31 3.301(7) no 4_565
F6 C1 3.553(8) no 4_564
F6 C2 3.499(8) no 4_564
F6 C3 3.248(8) no 4_564
F6 C5 3.466(8) no 4_564
F6 C17 3.172(8) no .
F7 C31 3.432(8) no 4_565
F7 C32 3.502(8) no 4_565
F8 O5 3.559(6) no 3_675
F8 N9 3.506(6) no 3_675
F8 C22 3.338(7) no 2_644
F8 C24 3.357(6) no 3_675
F8 C33 3.415(7) no .
F8 C35 3.447(7) no 3_675
O1 F4 3.599(5) no .
O1 C12 3.423(6) no 3_575
O1 C13 3.526(6) no 3_575
O2 C20 3.275(7) no 3_575
O2 C26 3.409(7) no 3_575
O2 C27 3.378(7) no 3_575
O3 C7 3.410(6) no 1_554
O3 C8 3.413(6) no 1_554
O3 C26 3.487(7) no .
O4 C1 3.447(6) no 1_554
O4 C31 3.513(8) no .
O5 F8 3.559(6) no 3_675
O5 C33 3.522(6) no 3_675
O5 C34 3.596(6) no 3_675
O6 C3 3.365(7) no 3_675
O6 C15 3.585(7) no 3_675
O6 C39 3.313(7) no 3_675
O7 C8 3.537(8) no .
O7 C9 3.596(7) no .
O7 C25 3.452(7) no 1_556
O7 C28 3.406(6) no 1_556
O7 C29 3.561(7) no 1_556
O8 C2 3.361(7) no .
O8 C28 3.396(6) no 1_556
O8 C28 3.528(7) no 3_675
O8 C29 3.337(6) no 1_556
O8 C29 3.449(8) no 3_675
O8 C30 3.464(7) no 3_675
O8 C31 3.581(8) no 3_675
N1 C20 3.500(7) no 3_575
N4 F4 3.422(6) no .
N4 C12 3.590(7) no 3_575
N4 C20 3.480(7) no 3_575
N4 C21 3.342(7) no 3_575
N4 C36 3.578(7) no 3_575
N6 C39 3.558(7) no 3_675
N9 F8 3.506(6) no 3_675
N9 C33 3.520(7) no 3_675
N9 C34 3.598(7) no 3_675
N9 C38 3.416(7) no 3_675
N9 C39 3.558(7) no 3_675
N10 C2 3.585(8) no .
C1 F6 3.553(8) no 4_565
C1 O4 3.447(6) no 1_556
C2 F5 3.413(6) no 4_565
C2 F6 3.499(8) no 4_565
C2 O8 3.361(7) no .
C2 N10 3.585(8) no .
C3 F6 3.248(8) no 4_565
C3 O6 3.365(7) no 3_675
C4 F1 3.237(7) no 4_565
C4 F2 3.536(7) no 4_565
C4 F4 3.428(7) no 4_565
C5 F6 3.466(8) no 4_565
C5 C18 3.528(8) no 4_565
C6 F4 3.388(6) no .
C7 F1 3.584(7) no 4_565
C7 O3 3.410(6) no 1_556
C8 F1 3.584(6) no 2_555
C8 O3 3.413(6) no 1_556
C8 O7 3.537(8) no .
C9 O7 3.596(7) no .
C10 F1 3.166(6) no 2_555
C11 F2 3.118(7) no 3_575
C11 C41 3.520(9) no .
C12 F2 3.248(7) no 3_575
C12 F4 3.580(6) no 3_575
C12 O1 3.423(6) no 3_575
C12 N4 3.590(7) no 3_575
C12 C41 3.486(8) no .
C12 C42 3.370(8) no .
C13 O1 3.526(6) no 3_575
C13 C20 3.427(8) no 3_575
C13 C21 3.429(7) no 3_575
C14 F4 3.518(6) no .
C15 O6 3.585(7) no 3_675
C17 F6 3.172(8) no .
C17 C33 3.360(8) no .
C18 C5 3.528(8) no 4_564
C18 C32 3.334(9) no .
C18 C33 3.241(8) no .
C20 O2 3.275(7) no 3_575
C20 N1 3.500(7) no 3_575
C20 N4 3.480(7) no 3_575
C20 C13 3.427(8) no 3_575
C21 N4 3.342(7) no 3_575
C21 C13 3.429(7) no 3_575
C21 C36 3.499(7) no .
C22 F5 3.362(7) no 2_654
C22 F8 3.338(7) no 2_654
C23 C41 3.593(8) no 4_574
C24 F8 3.357(6) no 3_675
C25 F1 3.413(6) no 2_554
C25 F2 3.597(7) no 2_554
C25 O7 3.452(7) no 1_554
C26 F1 3.319(5) no 2_554
C26 F2 3.231(6) no 2_554
C26 O2 3.409(7) no 3_575
C26 O3 3.487(7) no .
C27 F2 3.278(6) no 2_554
C27 O2 3.378(7) no 3_575
C28 F5 3.484(7) no 2_654
C28 O7 3.406(6) no 1_554
C28 O8 3.396(6) no 1_554
C28 O8 3.528(7) no 3_675
C29 O7 3.561(7) no 1_554
C29 O8 3.337(6) no 1_554
C29 O8 3.449(8) no 3_675
C30 O8 3.464(7) no 3_675
C31 F5 3.301(7) no 4_564
C31 F7 3.432(8) no 4_564
C31 O4 3.513(8) no .
C31 O8 3.581(8) no 3_675
C32 F7 3.502(8) no 4_564
C32 C18 3.334(9) no .
C33 F8 3.415(7) no .
C33 O5 3.522(6) no 3_675
C33 N9 3.520(7) no 3_675
C33 C17 3.360(8) no .
C33 C18 3.241(8) no .
C33 C38 3.573(8) no 3_675
C34 O5 3.596(6) no 3_675
C34 N9 3.598(7) no 3_675
C34 C38 3.517(8) no 3_675
C34 C39 3.485(8) no 3_675
C35 F3 3.412(7) no 3_575
C35 F8 3.447(7) no 3_675
C36 N4 3.578(7) no 3_575
C36 C21 3.499(7) no .
C38 N9 3.416(7) no 3_675
C38 C33 3.573(8) no 3_675
C38 C34 3.517(8) no 3_675
C39 O6 3.313(7) no 3_675
C39 N6 3.558(7) no 3_675
C39 N9 3.558(7) no 3_675
C39 C34 3.485(8) no 3_675
C41 C11 3.520(9) no .
C41 C12 3.486(8) no .
C41 C23 3.593(8) no 4_575
C42 F2 3.317(7) no 3_575
C42 F3 3.590(7) no 3_575
C42 C12 3.370(8) no .
Cu1 H2 2.6171 no .
Cu1 H4 3.5224 no .
Cu1 H5 2.8050 no .
Cu1 H10 2.7796 no .
Cu1 H11 3.4990 no .
Cu1 H14 3.0429 no .
Cu1 H15 2.6486 no .
Cu1 H21 2.8753 no .
Cu1 H24 3.5291 no .
Cu1 H28 2.8814 no .
Cu2 H32 2.8471 no .
Cu2 H33 3.5259 no .
Cu2 H35 2.5730 no .
Cu2 H38 3.4969 no .
Cu2 H39 2.7913 no .
Cu2 H41 3.0516 no .
Cu2 H44 2.6333 no .
Cu2 H50 2.8571 no .
Cu2 H51 3.4840 no .
Cu2 H56 2.8933 no .
O1 H5 2.9789 no .
O1 H14 2.3888 no .
O1 H15 2.5743 no .
O1 H20 3.5577 no .
O1 H28 2.3257 no .
O2 H5 2.8335 no .
O2 H10 2.5232 no .
O2 H21 3.0432 no .
O3 H19 2.4269 no .
O4 H18 2.4264 no .
O5 H32 3.0214 no .
O5 H41 2.4056 no .
O5 H44 2.5925 no .
O5 H48 2.8169 no .
O5 H56 2.3768 no .
O6 H32 3.0096 no .
O6 H39 2.5354 no .
O6 H50 2.9095 no .
O7 H46 2.4314 no .
O8 H47 2.4157 no .
N1 H2 3.2320 no .
N1 H15 3.3396 no .
N1 H21 2.9127 no .
N1 H23 3.2137 no .
N1 H24 2.8806 no .
N1 H25 3.2366 no .
N1 H27 3.2309 no .
N2 H1 3.3068 no .
N2 H2 2.6667 no .
N2 H3 3.3441 no .
N2 H5 3.4027 no .
N2 H7 3.3291 no .
N2 H8 2.6894 no .
N2 H23 3.3320 no .
N2 H24 2.6364 no .
N3 H1 3.3489 no .
N3 H2 2.6970 no .
N3 H7 3.3324 no .
N3 H8 2.6880 no .
N3 H10 3.3464 no .
N3 H12 3.4052 no .
N3 H15 2.5956 no .
N3 H16 2.8313 no .
N4 H5 3.0082 no .
N4 H10 3.5462 no .
N4 H14 3.1470 no .
N4 H28 3.0699 no .
N5 H18 2.5951 no .
N5 H19 2.5976 no .
N6 H35 3.1978 no .
N6 H44 3.3434 no .
N6 H50 2.9102 no .
N6 H51 2.8493 no .
N6 H52 3.2225 no .
N6 H53 3.2255 no .
N6 H55 3.2384 no .
N7 H29 2.7117 no .
N7 H30 3.3458 no .
N7 H32 3.4259 no .
N7 H34 3.3718 no .
N7 H35 2.6698 no .
N7 H36 3.3252 no .
N7 H51 2.5954 no .
N7 H52 3.3100 no .
N8 H29 2.7116 no .
N8 H30 3.3420 no .
N8 H35 2.6867 no .
N8 H36 3.3421 no .
N8 H37 3.3913 no .
N8 H39 3.3388 no .
N8 H43 2.8490 no .
N8 H44 2.5950 no .
N9 H32 3.1467 no .
N9 H39 3.5451 no .
N9 H41 3.2362 no .
N9 H56 3.0802 no .
N10 H46 2.5905 no .
N10 H47 2.5693 no .
C1 H3 2.7486 no .
C1 H4 3.3870 no .
C1 H8 2.5907 no .
C1 H9 2.6710 no .
C1 H10 3.2733 no .
C1 H21 3.2787 no .
C1 H22 2.6299 no .
C1 H24 2.6067 no .
C2 H8 3.0100 no .
C2 H16 3.5544 no .
C2 H24 3.3498 no .
C3 H5 3.2899 no .
C3 H6 2.6821 no .
C3 H8 2.5561 no .
C3 H11 3.3987 no .
C3 H12 2.7683 no .
C3 H13 2.5412 no .
C3 H14 3.2690 no .
C3 H15 3.1759 no .
C3 H16 2.8222 no .
C4 H3 3.4526 no .
C4 H5 2.7748 no .
C4 H6 3.3887 no .
C4 H11 3.1170 no .
C4 H12 2.3589 no .
C4 H21 2.5430 no .
C4 H22 2.5636 no .
C5 H3 2.5595 no .
C5 H12 2.6146 no .
C6 H3 2.3944 no .
C6 H4 3.1333 no .
C6 H9 3.3760 no .
C6 H10 2.7354 no .
C6 H12 3.5588 no .
C6 H13 2.5944 no .
C6 H14 2.4732 no .
C7 H9 2.5265 no .
C7 H10 2.5798 no .
C7 H11 2.3625 no .
C7 H12 2.9862 no .
C8 H2 3.5196 no .
C8 H11 2.5655 no .
C8 H25 2.6339 no .
C9 H21 2.6816 no .
C9 H22 3.3686 no .
C9 H26 3.2464 no .
C9 H28 3.1494 no .
C10 H23 2.5526 no .
C10 H24 2.9077 no .
C10 H27 3.2154 no .
C11 H28 3.2040 no .
C12 H25 3.2136 no .
C13 H15 3.2621 no .
C13 H26 3.2162 no .
C14 H3 2.9896 no .
C14 H4 2.3546 no .
C14 H5 2.5874 no .
C14 H6 2.4571 no .
C14 H17 2.7395 no .
C15 H2 3.4188 no .
C15 H4 2.5931 no .
C15 H17 2.6517 no .
C15 H20 2.6387 no .
C16 H13 2.8609 no .
C16 H14 2.6283 no .
C16 H18 3.2405 no .
C16 H19 3.2537 no .
C17 H13 2.9090 no .
C17 H14 2.9883 no .
C17 H15 3.2714 no .
C17 H16 2.8139 no .
C17 H20 3.2220 no .
C18 H19 3.2379 no .
C19 H17 3.2043 no .
C19 H20 3.2152 no .
C20 H18 3.2328 no .
C21 H15 2.5281 no .
C21 H16 3.0156 no .
C21 H17 3.2267 no .
C22 H31 3.3952 no .
C22 H32 2.7858 no .
C22 H34 3.4871 no .
C22 H37 2.3924 no .
C22 H38 3.1499 no .
C22 H49 2.5533 no .
C22 H50 2.5376 no .
C23 H34 2.6024 no .
C23 H37 2.6308 no .
C24 H33 3.1324 no .
C24 H34 2.3885 no .
C24 H37 3.5391 no .
C24 H39 2.7358 no .
C24 H40 3.3729 no .
C24 H41 2.5102 no .
C24 H42 2.6125 no .
C25 H29 2.6076 no .
C25 H33 3.3983 no .
C25 H34 2.7468 no .
C25 H39 3.2993 no .
C25 H40 2.7101 no .
C25 H49 2.6700 no .
C25 H50 3.2991 no .
C25 H51 2.5821 no .
C26 H29 3.0639 no .
C26 H43 3.5539 no .
C26 H44 3.5746 no .
C26 H51 3.3089 no .
C27 H29 2.6163 no .
C27 H31 2.6614 no .
C27 H32 3.2825 no .
C27 H37 2.7680 no .
C27 H38 3.3968 no .
C27 H41 3.2732 no .
C27 H42 2.5421 no .
C27 H43 2.8156 no .
C27 H44 3.1478 no .
C28 H37 3.0188 no .
C28 H38 2.4132 no .
C28 H39 2.5899 no .
C28 H40 2.5314 no .
C29 H35 3.5143 no .
C29 H38 2.5924 no .
C29 H53 2.6374 no .
C30 H49 3.3699 no .
C30 H50 2.6720 no .
C30 H54 3.2403 no .
C30 H56 3.1530 no .
C31 H51 2.9417 no .
C31 H52 2.5624 no .
C31 H55 3.2172 no .
C32 H56 3.2042 no .
C33 H53 3.2133 no .
C34 H44 3.2798 no .
C34 H48 3.5366 no .
C34 H54 3.2188 no .
C35 H31 2.4736 no .
C35 H32 2.5739 no .
C35 H33 2.3501 no .
C35 H34 2.9926 no .
C35 H35 3.5847 no .
C35 H45 3.1887 no .
C35 H48 3.5516 no .
C36 H33 2.5726 no .
C36 H35 3.3851 no .
C36 H45 2.6530 no .
C36 H48 2.6475 no .
C37 H41 2.6007 no .
C37 H42 2.8387 no .
C37 H46 3.2544 no .
C37 H47 3.2483 no .
C38 H41 3.2438 no .
C38 H43 3.1718 no .
C38 H44 2.5483 no .
C38 H45 3.2134 no .
C38 H56 3.4997 no .
C39 H46 3.2267 no .
C40 H45 3.2073 no .
C40 H48 3.2003 no .
C41 H47 3.2299 no .
C42 H41 3.3735 no .
C42 H42 3.1430 no .
C42 H43 2.6326 no .
C42 H44 3.2698 no .
C42 H48 3.2153 no .
H1 H3 2.3501 no .
H1 H4 2.3318 no .
H1 H8 3.4928 no .
H1 H11 2.3379 no .
H1 H12 2.3486 no .
H2 H3 2.8131 no .
H2 H4 2.3437 no .
H2 H11 2.3470 no .
H2 H12 2.8203 no .
H2 H15 3.0430 no .
H2 H16 3.2120 no .
H2 H24 3.0032 no .
H3 H5 3.3396 no .
H3 H6 2.3959 no .
H3 H7 3.3228 no .
H3 H8 1.9814 no .
H3 H12 2.5947 no .
H3 H13 2.8523 no .
H4 H6 3.1477 no .
H4 H8 3.4424 no .
H4 H13 2.2734 no .
H4 H14 3.3029 no .
H4 H15 2.9586 no .
H4 H16 2.1526 no .
H5 H7 2.3765 no .
H5 H8 2.8370 no .
H5 H10 2.5969 no .
H5 H13 2.9525 no .
H5 H14 2.2950 no .
H6 H7 2.3842 no .
H6 H8 2.3682 no .
H6 H13 2.2860 no .
H6 H14 2.5812 no .
H7 H9 2.2862 no .
H7 H10 2.2990 no .
H7 H12 3.3476 no .
H8 H9 2.2917 no .
H8 H10 2.7768 no .
H8 H11 3.4841 no .
H8 H12 2.0378 no .
H9 H11 3.1536 no .
H9 H12 2.3424 no .
H9 H21 2.7527 no .
H9 H22 2.3063 no .
H10 H12 3.3057 no .
H10 H21 2.3410 no .
H10 H22 2.8681 no .
H11 H21 3.3095 no .
H11 H22 2.3915 no .
H11 H23 3.2252 no .
H11 H24 1.9510 no .
H12 H22 2.9083 no .
H12 H24 3.4135 no .
H13 H15 2.8451 no .
H13 H16 2.3044 no .
H13 H17 2.3798 no .
H14 H15 2.4726 no .
H14 H16 2.8497 no .
H14 H17 2.8463 no .
H15 H17 3.5518 no .
H15 H20 2.3102 no .
H15 H28 2.7553 no .
H16 H17 2.8278 no .
H16 H20 3.1467 no .
H17 H18 2.3141 no .
H19 H20 2.3333 no .
H20 H28 2.8882 no .
H21 H23 2.3574 no .
H21 H24 2.7714 no .
H22 H23 2.2332 no .
H22 H24 2.3554 no .
H23 H25 2.3652 no .
H24 H25 2.9813 no .
H25 H26 2.3331 no .
H26 H27 2.3220 no .
H27 H28 2.2765 no .
H29 H31 2.3601 no .
H29 H32 2.8293 no .
H29 H33 3.5032 no .
H29 H34 2.0450 no .
H29 H36 3.5579 no .
H29 H37 2.0449 no .
H29 H38 3.4974 no .
H29 H39 2.7704 no .
H29 H40 2.2857 no .
H30 H31 2.4027 no .
H30 H32 2.3685 no .
H30 H34 3.3760 no .
H30 H37 3.3726 no .
H30 H39 2.2839 no .
H30 H40 2.2772 no .
H31 H33 3.1261 no .
H31 H34 2.3701 no .
H31 H41 2.6289 no .
H31 H42 2.3066 no .
H32 H34 3.3309 no .
H32 H39 2.6066 no .
H32 H41 2.3032 no .
H32 H42 2.9376 no .
H33 H35 2.3594 no .
H33 H36 2.3358 no .
H33 H41 3.3021 no .
H33 H42 2.2683 no .
H33 H43 2.1430 no .
H33 H44 2.9321 no .
H34 H35 2.8187 no .
H34 H36 2.3577 no .
H34 H37 2.5857 no .
H34 H42 2.8654 no .
H35 H37 2.8302 no .
H35 H38 2.3509 no .
H35 H43 3.2056 no .
H35 H44 2.9879 no .
H35 H51 2.9782 no .
H36 H37 2.3631 no .
H36 H38 2.3210 no .
H37 H39 3.3398 no .
H37 H40 2.3976 no .
H37 H49 2.9558 no .
H37 H51 3.3945 no .
H38 H40 3.2041 no .
H38 H49 2.4635 no .
H38 H50 3.3556 no .
H38 H51 1.9453 no .
H38 H52 3.2284 no .
H39 H49 2.8661 no .
H39 H50 2.3469 no .
H40 H49 2.3012 no .
H40 H50 2.7558 no .
H41 H43 2.8467 no .
H41 H44 2.4672 no .
H41 H45 3.5094 no .
H41 H48 3.3108 no .
H42 H43 2.2911 no .
H42 H44 2.8285 no .
H42 H45 2.8451 no .
H43 H45 2.5092 no .
H43 H48 3.3995 no .
H44 H45 3.5385 no .
H44 H48 2.3459 no .
H44 H56 2.7263 no .
H45 H46 2.3271 no .
H47 H48 2.3149 no .
H48 H56 2.6233 no .
H49 H51 2.3693 no .
H49 H52 2.2231 no .
H50 H51 2.7648 no .
H50 H52 2.3767 no .
H51 H53 3.0374 no .
H52 H53 2.3717 no .
H53 H54 2.3193 no .
H54 H55 2.3289 no .
H55 H56 2.2870 no .
F1 H9 2.6744 no 4_564
F1 H10 2.9300 no 4_564
F1 H21 3.2226 no 4_564
F1 H22 3.1421 no 4_564
F1 H23 2.8304 no 2_545
F1 H25 2.2573 no 2_545
F1 H36 2.5048 no 2_544
F1 H37 3.1901 no 2_544
F1 H38 3.2206 no 2_544
F2 H7 3.4324 no 4_564
F2 H9 3.3098 no 4_564
F2 H10 2.9862 no 4_564
F2 H26 2.5912 no 3_575
F2 H27 2.8455 no 3_575
F2 H29 3.5025 no 2_544
F2 H33 3.5223 no 2_544
F2 H34 2.6683 no 2_544
F2 H36 2.6552 no 2_544
F2 H37 3.0664 no 2_544
F2 H45 2.4717 no 3_575
F2 H46 3.4492 no 3_575
F3 H25 3.0079 no 2_545
F3 H33 2.9662 no 3_575
F3 H37 3.0208 no 2_544
F3 H42 2.5563 no 3_575
F3 H43 3.1869 no 3_575
F3 H45 2.7282 no 3_575
F4 H5 2.6335 no .
F4 H6 3.3382 no .
F4 H7 3.3047 no 4_564
F4 H9 2.6944 no 4_564
F4 H10 3.4785 no 4_564
F4 H14 2.6456 no .
F4 H25 3.3355 no 2_545
F4 H26 3.5828 no 3_575
F4 H27 2.7534 no 3_575
F5 H1 2.6607 no 4_564
F5 H3 3.4522 no 4_564
F5 H12 3.1770 no 4_564
F5 H39 3.1539 no 2_644
F5 H40 2.7311 no 2_644
F5 H49 2.9341 no 2_644
F5 H50 3.2007 no 2_644
F5 H52 3.4079 no 4_565
F5 H53 2.3946 no 4_565
F6 H1 3.2639 no 4_564
F6 H3 2.3875 no 4_564
F6 H8 2.5102 no 4_564
F6 H12 2.8030 no 4_564
F6 H13 3.5868 no .
F6 H17 2.3635 no .
F6 H18 3.2904 no .
F6 H54 3.4577 no .
F6 H55 3.2055 no .
F7 H4 3.5866 no .
F7 H13 2.9494 no .
F7 H17 3.2530 no .
F7 H32 2.8003 no 3_675
F7 H53 2.7723 no 4_565
F7 H54 2.9273 no 4_565
F8 H30 3.3321 no 2_644
F8 H31 3.3406 no 3_675
F8 H32 2.5812 no 3_675
F8 H39 3.4050 no 2_644
F8 H40 2.5647 no 2_644
F8 H41 2.5805 no 3_675
F8 H54 3.4915 no .
F8 H55 2.5823 no .
O1 H20 3.2489 no 3_575
O1 H27 2.7582 no 3_575
O1 H28 2.9477 no 3_575
O2 H19 2.5121 no 3_575
O2 H20 3.1728 no 3_575
O2 H33 2.6120 no 3_575
O2 H35 3.2661 no 3_575
O2 H36 3.0434 no 3_575
O2 H43 2.7811 no 3_575
O3 H11 3.2730 no 1_554
O3 H21 2.8580 no 3_575
O3 H22 2.6402 no 1_554
O3 H23 3.0670 no 1_554
O3 H23 3.3135 no 3_575
O3 H24 3.2097 no 1_554
O3 H35 2.8990 no .
O3 H36 3.3357 no .
O3 H38 3.3634 no .
O3 H51 2.9103 no .
O4 H6 3.1058 no 4_564
O4 H9 3.1592 no 1_554
O4 H11 3.0955 no 1_554
O4 H12 3.0138 no 1_554
O4 H22 2.7911 no 1_554
O4 H53 3.4410 no .
O5 H48 3.2752 no 3_675
O5 H55 2.9220 no 3_675
O5 H56 3.0602 no 3_675
O6 H1 3.5014 no 3_675
O6 H4 2.4592 no 3_675
O6 H16 2.6350 no 3_675
O6 H47 2.6250 no 3_675
O6 H48 3.2328 no 3_675
O7 H2 3.4783 no .
O7 H24 2.7564 no .
O7 H31 3.4071 no 4_575
O7 H37 3.4208 no 1_556
O7 H38 2.7318 no 1_556
O7 H49 2.6695 no 1_556
O7 H51 3.1911 no 1_556
O7 H52 3.4253 no 1_556
O8 H1 2.8519 no .
O8 H2 3.0100 no .
O8 H49 2.6816 no 1_556
O8 H50 2.8580 no 3_675
O8 H51 3.4717 no 1_556
O8 H52 2.6790 no 1_556
O8 H52 3.0477 no 3_675
O8 H53 3.5525 no 3_675
N1 H19 3.2280 no 3_575
N4 H19 2.9723 no 3_575
N4 H20 2.6759 no 3_575
N4 H27 2.8691 no 3_575
N4 H28 3.1979 no 3_575
N4 H33 3.2412 no 3_575
N4 H43 2.6246 no 3_575
N5 H11 3.5307 no 1_554
N5 H22 3.0238 no 1_554
N5 H51 3.3686 no .
N6 H47 2.8719 no 3_675
N9 H4 3.3111 no 3_675
N9 H16 2.6697 no 3_675
N9 H47 3.0604 no 3_675
N9 H48 2.7453 no 3_675
N9 H55 2.8513 no 3_675
N9 H56 2.9808 no 3_675
N10 H1 3.3942 no .
N10 H2 2.9463 no .
N10 H24 3.3811 no .
N10 H49 2.9842 no 1_556
N10 H52 3.4302 no 1_556
C5 H17 3.3073 no 4_565
C5 H18 3.0971 no 4_565
C5 H26 3.1461 no 2_545
C6 H18 3.0966 no 4_565
C6 H26 3.5338 no 2_545
C7 H23 3.2935 no 3_576
C9 H19 3.5250 no 3_575
C9 H46 3.4687 no .
C10 H46 3.0723 no .
C11 H7 3.0115 no 2_555
C11 H45 3.4982 no .
C11 H46 2.9565 no .
C12 H7 3.5877 no 2_555
C12 H45 3.0583 no .
C12 H46 3.2683 no .
C13 H19 3.4709 no 3_575
C13 H20 3.4605 no 3_575
C17 H7 3.1477 no 4_564
C17 H8 3.2536 no 4_564
C17 H55 3.1994 no .
C18 H6 3.1587 no 4_564
C18 H7 3.0738 no 4_564
C18 H8 3.3292 no 4_564
C18 H54 3.5432 no .
C18 H55 3.4166 no .
C20 H35 3.0824 no .
C20 H43 3.5299 no .
C20 H44 3.3274 no .
C21 H28 3.3968 no 3_575
C21 H43 3.2056 no .
C21 H44 3.0402 no .
C23 H54 3.3586 no 2_654
C26 H19 3.2466 no .
C29 H11 3.4910 no 1_554
C30 H47 3.0523 no 3_675
C31 H18 3.5812 no .
C31 H47 3.4501 no 3_675
C32 H18 3.0682 no .
C32 H30 3.0517 no 2_644
C33 H17 3.4902 no .
C33 H18 3.3195 no .
C33 H47 3.5009 no 3_675
C33 H48 3.4516 no 3_675
C34 H47 3.0972 no 3_675
C34 H48 3.1501 no 3_675
C36 H20 3.0178 no .
C37 H20 3.2635 no .
C38 H15 3.4725 no .
C38 H16 3.2320 no .
C39 H2 3.1877 no .
C39 H16 3.4295 no .
C40 H2 3.1128 no .
C41 H29 3.0775 no 4_575
C41 H30 3.4326 no 4_575
C41 H31 3.2869 no 4_575
C41 H34 3.4139 no 4_575
C42 H27 3.3781 no .
C42 H29 2.9865 no 4_575
C42 H30 3.5429 no 4_575
B1 H9 3.0327 no 4_564
B1 H10 3.3124 no 4_564
B1 H25 2.9656 no 2_545
B1 H27 3.2841 no 3_575
B1 H36 3.0890 no 2_544
B1 H37 3.2656 no 2_544
B1 H45 3.1014 no 3_575
B2 H1 3.5345 no 4_564
B2 H3 3.4209 no 4_564
B2 H12 3.3750 no 4_564
B2 H17 3.2344 no .
B2 H32 3.1802 no 3_675
B2 H40 3.1072 no 2_644
B2 H53 3.0960 no 4_565
B2 H55 3.4017 no .
H1 F5 2.6607 no 4_565
H1 F6 3.2639 no 4_565
H1 O6 3.5014 no 3_675
H1 O8 2.8519 no .
H1 N10 3.3942 no .
H1 B2 3.5345 no 4_565
H1 H39 3.4394 no 3_675
H1 H47 3.3632 no .
H1 H50 2.9058 no 3_675
H1 H52 3.3306 no 1_556
H2 O7 3.4783 no .
H2 O8 3.0100 no .
H2 N10 2.9463 no .
H2 C39 3.1877 no .
H2 C40 3.1128 no .
H2 H47 3.0885 no .
H3 F5 3.4522 no 4_565
H3 F6 2.3875 no 4_565
H3 B2 3.4209 no 4_565
H3 H18 3.2406 no 4_565
H3 H39 3.5818 no 3_675
H4 F7 3.5866 no .
H4 O6 2.4592 no 3_675
H4 N9 3.3111 no 3_675
H4 H39 3.2636 no 3_675
H5 F4 2.6335 no .
H5 H26 3.1920 no 2_545
H6 F4 3.3382 no .
H6 O4 3.1058 no 4_565
H6 C18 3.1587 no 4_565
H6 H18 2.3741 no 4_565
H7 F2 3.4324 no 4_565
H7 F4 3.3047 no 4_565
H7 C11 3.0115 no 2_545
H7 C12 3.5877 no 2_545
H7 C17 3.1477 no 4_565
H7 C18 3.0738 no 4_565
H7 H17 3.0075 no 4_565
H7 H18 2.8659 no 4_565
H7 H26 2.3225 no 2_545
H7 H27 3.4427 no 2_545
H8 F6 2.5102 no 4_565
H8 C17 3.2536 no 4_565
H8 C18 3.3292 no 4_565
H8 H17 2.7301 no 4_565
H8 H18 2.8808 no 4_565
H9 F1 2.6744 no 4_565
H9 F2 3.3098 no 4_565
H9 F4 2.6944 no 4_565
H9 O4 3.1592 no 1_556
H9 B1 3.0327 no 4_565
H10 F1 2.9300 no 4_565
H10 F2 2.9862 no 4_565
H10 F4 3.4785 no 4_565
H10 B1 3.3124 no 4_565
H10 H26 3.3530 no 2_545
H10 H36 2.8956 no 3_575
H11 O3 3.2730 no 1_556
H11 O4 3.0955 no 1_556
H11 N5 3.5307 no 1_556
H11 C29 3.4910 no 1_556
H11 H51 2.9399 no 1_556
H11 H52 3.1806 no 1_556
H12 F5 3.1770 no 4_565
H12 F6 2.8030 no 4_565
H12 O4 3.0138 no 1_556
H12 B2 3.3750 no 4_565
H12 H53 3.5914 no 1_556
H13 F6 3.5868 no .
H13 F7 2.9494 no .
H14 F4 2.6456 no .
H14 H27 2.9951 no 3_575
H15 C38 3.4725 no .
H16 O6 2.6350 no 3_675
H16 N9 2.6697 no 3_675
H16 C38 3.2320 no .
H16 C39 3.4295 no .
H16 H47 3.3970 no .
H16 H48 3.0286 no .
H17 F6 2.3635 no .
H17 F7 3.2530 no .
H17 C5 3.3073 no 4_564
H17 C33 3.4902 no .
H17 B2 3.2344 no .
H17 H7 3.0075 no 4_564
H17 H8 2.7301 no 4_564
H17 H55 3.1099 no .
H18 F6 3.2904 no .
H18 C5 3.0971 no 4_564
H18 C6 3.0966 no 4_564
H18 C31 3.5812 no .
H18 C32 3.0682 no .
H18 C33 3.3195 no .
H18 H3 3.2406 no 4_564
H18 H6 2.3741 no 4_564
H18 H7 2.8659 no 4_564
H18 H8 2.8808 no 4_564
H18 H54 3.0676 no .
H18 H55 3.5014 no .
H19 O2 2.5121 no 3_575
H19 N1 3.2280 no 3_575
H19 N4 2.9723 no 3_575
H19 C9 3.5250 no 3_575
H19 C13 3.4709 no 3_575
H19 C26 3.2466 no .
H19 H21 3.0739 no 3_575
H19 H35 2.4812 no .
H19 H36 3.2291 no .
H19 H43 3.2353 no .
H19 H44 3.3112 no .
H20 O1 3.2489 no 3_575
H20 O2 3.1728 no 3_575
H20 N4 2.6759 no 3_575
H20 C13 3.4605 no 3_575
H20 C36 3.0178 no .
H20 C37 3.2635 no .
H20 H28 3.1948 no 3_575
H20 H43 2.5994 no .
H20 H44 2.8092 no .
H21 F1 3.2226 no 4_565
H21 O3 2.8580 no 3_575
H21 H19 3.0739 no 3_575
H21 H23 3.0774 no 3_576
H21 H36 3.0941 no 3_575
H22 F1 3.1421 no 4_565
H22 O3 2.6402 no 1_556
H22 O4 2.7911 no 1_556
H22 N5 3.0238 no 1_556
H22 H23 2.7357 no 3_576
H23 F1 2.8304 no 2_555
H23 O3 3.0670 no 1_556
H23 O3 3.3135 no 3_575
H23 C7 3.2935 no 3_576
H23 H21 3.0774 no 3_576
H23 H22 2.7357 no 3_576
H23 H23 3.2596 no 3_576
H24 O3 3.2097 no 1_556
H24 O7 2.7564 no .
H24 N10 3.3811 no .
H24 H38 3.1854 no 1_556
H24 H51 3.1872 no 1_556
H25 F1 2.2573 no 2_555
H25 F3 3.0079 no 2_555
H25 F4 3.3355 no 2_555
H25 B1 2.9656 no 2_555
H25 H46 3.4027 no .
H26 F2 2.5912 no 3_575
H26 F4 3.5828 no 3_575
H26 C5 3.1461 no 2_555
H26 C6 3.5338 no 2_555
H26 H5 3.1920 no 2_555
H26 H7 2.3225 no 2_555
H26 H10 3.3530 no 2_555
H26 H46 3.2282 no .
H27 F2 2.8455 no 3_575
H27 F4 2.7534 no 3_575
H27 O1 2.7582 no 3_575
H27 N4 2.8691 no 3_575
H27 C42 3.3781 no .
H27 B1 3.2841 no 3_575
H27 H7 3.4427 no 2_555
H27 H14 2.9951 no 3_575
H27 H45 2.8668 no .
H28 O1 2.9477 no 3_575
H28 N4 3.1979 no 3_575
H28 C21 3.3968 no 3_575
H28 H20 3.1948 no 3_575
H28 H28 3.0714 no 3_575
H29 F2 3.5025 no 2_554
H29 C41 3.0775 no 4_574
H29 C42 2.9865 no 4_574
H29 H42 3.5502 no 4_574
H29 H45 2.9087 no 4_574
H29 H46 3.0859 no 4_574
H30 F8 3.3321 no 2_654
H30 C32 3.0517 no 2_654
H30 C41 3.4326 no 4_574
H30 C42 3.5429 no 4_574
H30 H54 2.4832 no 2_654
H30 H55 3.5223 no 2_654
H31 F8 3.3406 no 3_675
H31 O7 3.4071 no 4_574
H31 C41 3.2869 no 4_574
H31 H46 2.9322 no 4_574
H32 F7 2.8003 no 3_675
H32 F8 2.5812 no 3_675
H32 B2 3.1802 no 3_675
H32 H54 3.5783 no 2_654
H33 F2 3.5223 no 2_554
H33 F3 2.9662 no 3_575
H33 O2 2.6120 no 3_575
H33 N4 3.2412 no 3_575
H34 F2 2.6683 no 2_554
H34 C41 3.4139 no 4_574
H34 H45 3.3482 no 4_574
H34 H46 2.8561 no 4_574
H35 O2 3.2661 no 3_575
H35 O3 2.8990 no .
H35 C20 3.0824 no .
H35 H19 2.4812 no .
H36 F1 2.5048 no 2_554
H36 F2 2.6552 no 2_554
H36 O2 3.0434 no 3_575
H36 O3 3.3357 no .
H36 B1 3.0890 no 2_554
H36 H10 2.8956 no 3_575
H36 H19 3.2291 no .
H36 H21 3.0941 no 3_575
H37 F1 3.1901 no 2_554
H37 F2 3.0664 no 2_554
H37 F3 3.0208 no 2_554
H37 O7 3.4208 no 1_554
H37 B1 3.2656 no 2_554
H37 H42 3.4003 no 4_574
H37 H45 3.5971 no 4_574
H38 F1 3.2206 no 2_554
H38 O3 3.3634 no .
H38 O7 2.7318 no 1_554
H38 H24 3.1854 no 1_554
H39 F5 3.1539 no 2_654
H39 F8 3.4050 no 2_654
H39 H1 3.4394 no 3_675
H39 H3 3.5818 no 3_675
H39 H4 3.2636 no 3_675
H39 H54 3.5188 no 2_654
H40 F5 2.7311 no 2_654
H40 F8 2.5647 no 2_654
H40 B2 3.1072 no 2_654
H40 H41 3.4868 no 4_574
H40 H42 3.5806 no 4_574
H41 F8 2.5805 no 3_675
H41 H40 3.4868 no 4_575
H41 H55 3.2703 no 3_675
H42 F3 2.5563 no 3_575
H42 H29 3.5502 no 4_575
H42 H37 3.4003 no 4_575
H42 H40 3.5806 no 4_575
H43 F3 3.1869 no 3_575
H43 O2 2.7811 no 3_575
H43 N4 2.6246 no 3_575
H43 C20 3.5299 no .
H43 C21 3.2056 no .
H43 H19 3.2353 no .
H43 H20 2.5994 no .
H44 C20 3.3274 no .
H44 C21 3.0402 no .
H44 H19 3.3112 no .
H44 H20 2.8092 no .
H45 F2 2.4717 no 3_575
H45 F3 2.7282 no 3_575
H45 C11 3.4982 no .
H45 C12 3.0583 no .
H45 B1 3.1014 no 3_575
H45 H27 2.8668 no .
H45 H29 2.9087 no 4_575
H45 H34 3.3482 no 4_575
H45 H37 3.5971 no 4_575
H46 F2 3.4492 no 3_575
H46 C9 3.4687 no .
H46 C10 3.0723 no .
H46 C11 2.9565 no .
H46 C12 3.2683 no .
H46 H25 3.4027 no .
H46 H26 3.2282 no .
H46 H29 3.0859 no 4_575
H46 H31 2.9322 no 4_575
H46 H34 2.8561 no 4_575
H47 O6 2.6250 no 3_675
H47 N6 2.8719 no 3_675
H47 N9 3.0604 no 3_675
H47 C30 3.0523 no 3_675
H47 C31 3.4501 no 3_675
H47 C33 3.5009 no 3_675
H47 C34 3.0972 no 3_675
H47 H1 3.3632 no .
H47 H2 3.0885 no .
H47 H16 3.3970 no .
H47 H50 2.9512 no 3_675
H47 H56 3.5130 no 3_675
H48 O5 3.2752 no 3_675
H48 O6 3.2328 no 3_675
H48 N9 2.7453 no 3_675
H48 C33 3.4516 no 3_675
H48 C34 3.1501 no 3_675
H48 H16 3.0286 no .
H48 H55 3.5018 no 3_675
H48 H56 3.0203 no 3_675
H49 F5 2.9341 no 2_654
H49 O7 2.6695 no 1_554
H49 O8 2.6816 no 1_554
H49 N10 2.9842 no 1_554
H50 F5 3.2007 no 2_654
H50 O8 2.8580 no 3_675
H50 H1 2.9058 no 3_675
H50 H47 2.9512 no 3_675
H51 O3 2.9103 no .
H51 O7 3.1911 no 1_554
H51 O8 3.4717 no 1_554
H51 N5 3.3686 no .
H51 H11 2.9399 no 1_554
H51 H24 3.1872 no 1_554
H52 F5 3.4079 no 4_564
H52 O7 3.4253 no 1_554
H52 O8 2.6790 no 1_554
H52 O8 3.0477 no 3_675
H52 N10 3.4302 no 1_554
H52 H1 3.3306 no 1_554
H52 H11 3.1806 no 1_554
H53 F5 2.3946 no 4_564
H53 F7 2.7723 no 4_564
H53 O4 3.4410 no .
H53 O8 3.5525 no 3_675
H53 B2 3.0960 no 4_564
H53 H12 3.5914 no 1_554
H54 F6 3.4577 no .
H54 F7 2.9273 no 4_564
H54 F8 3.4915 no .
H54 C18 3.5432 no .
H54 C23 3.3586 no 2_644
H54 H18 3.0676 no .
H54 H30 2.4832 no 2_644
H54 H32 3.5783 no 2_644
H54 H39 3.5188 no 2_644
H55 F6 3.2055 no .
H55 F8 2.5823 no .
H55 O5 2.9220 no 3_675
H55 N9 2.8513 no 3_675
H55 C17 3.1994 no .
H55 C18 3.4166 no .
H55 B2 3.4017 no .
H55 H17 3.1099 no .
H55 H18 3.5014 no .
H55 H30 3.5223 no 2_644
H55 H41 3.2703 no 3_675
H55 H48 3.5018 no 3_675
H56 O5 3.0602 no 3_675
H56 N9 2.9808 no 3_675
H56 H47 3.5130 no 3_675
H56 H48 3.0203 no 3_675
H56 H56 3.5152 no 3_675

loop_
_geom_torsion_atom_site_label_1
_geom_torsion_atom_site_label_2
_geom_torsion_atom_site_label_3
_geom_torsion_atom_site_label_4
_geom_torsion
_geom_torsion_publ_flag
O1 Cu1 N1 C9 156.3(4) no
O1 Cu1 N1 C13 -25.1(3) no
N1 Cu1 O1 N4 -94.7(3) no
O1 Cu1 N2 C1 151.3(3) no
O1 Cu1 N2 C4 29.4(5) no
O1 Cu1 N2 C7 -84.7(4) no
N2 Cu1 O1 N4 19.9(5) no
O1 Cu1 N3 C3 151.6(3) no
O1 Cu1 N3 C6 -86.6(2) no
O1 Cu1 N3 C14 28.9(3) no
N3 Cu1 O1 N4 113.7(3) no
N1 Cu1 N2 C1 -95.6(3) no
N1 Cu1 N2 C4 142.6(3) no
N1 Cu1 N2 C7 28.5(3) no
N2 Cu1 N1 C9 0.5(4) no
N2 Cu1 N1 C13 179.2(3) no
N1 Cu1 N3 C3 52.7(4) no
N1 Cu1 N3 C6 174.6(2) no
N1 Cu1 N3 C14 -70.0(4) no
N3 Cu1 N1 C9 -104.8(4) no
N3 Cu1 N1 C13 73.9(4) no
N2 Cu1 N3 C3 -54.9(3) no
N2 Cu1 N3 C6 66.9(2) no
N2 Cu1 N3 C14 -177.6(3) no
N3 Cu1 N2 C1 56.8(3) no
N3 Cu1 N2 C4 -65.0(3) no
N3 Cu1 N2 C7 -179.1(3) no
O5 Cu2 N6 C30 -153.4(3) no
O5 Cu2 N6 C34 25.6(3) no
N6 Cu2 O5 N9 89.8(3) no
O5 Cu2 N7 C22 -31.3(5) no
O5 Cu2 N7 C25 -152.5(3) no
O5 Cu2 N7 C28 82.6(4) no
N7 Cu2 O5 N9 -23.2(5) no
O5 Cu2 N8 C24 86.8(2) no
O5 Cu2 N8 C27 -150.8(3) no
O5 Cu2 N8 C35 -29.9(3) no
N8 Cu2 O5 N9 -117.9(3) no
N6 Cu2 N7 C22 -142.8(3) no
N6 Cu2 N7 C25 96.0(3) no
N6 Cu2 N7 C28 -28.9(3) no
N7 Cu2 N6 C30 0.8(4) no
N7 Cu2 N6 C34 179.9(3) no
N6 Cu2 N8 C24 -173.5(3) no
N6 Cu2 N8 C27 -51.2(5) no
N6 Cu2 N8 C35 69.8(4) no
N8 Cu2 N6 C30 106.7(4) no
N8 Cu2 N6 C34 -74.3(4) no
N7 Cu2 N8 C24 -65.5(2) no
N7 Cu2 N8 C27 56.9(3) no
N7 Cu2 N8 C35 177.8(3) no
N8 Cu2 N7 C22 64.2(3) no
N8 Cu2 N7 C25 -57.0(3) no
N8 Cu2 N7 C28 178.1(3) no
Cu1 O1 N4 O2 -2.1(4) no
Cu2 O5 N9 O6 4.0(5) no
Cu1 N1 C9 C8 -0.3(7) no
Cu1 N1 C9 C10 177.9(3) no
Cu1 N1 C13 C12 -176.7(3) no
C9 N1 C13 C12 2.1(7) no
C13 N1 C9 C8 -179.0(4) no
C13 N1 C9 C10 -0.8(7) no
Cu1 N2 C1 C2 -9.4(5) no
Cu1 N2 C4 C5 67.9(4) no
Cu1 N2 C7 C8 -64.6(4) no
C1 N2 C4 C5 -56.1(5) no
C4 N2 C1 C2 109.3(4) no
C1 N2 C7 C8 61.3(5) no
C7 N2 C1 C2 -131.7(4) no
C4 N2 C7 C8 -177.5(3) no
C7 N2 C4 C5 -177.5(3) no
Cu1 N3 C3 C2 7.1(5) no
Cu1 N3 C6 C5 -68.6(4) no
Cu1 N3 C14 C15 56.8(4) no
C3 N3 C6 C5 53.8(5) no
C6 N3 C3 C2 -111.4(4) no
C3 N3 C14 C15 -67.7(5) no
C14 N3 C3 C2 130.8(4) no
C6 N3 C14 C15 171.6(4) no
C14 N3 C6 C5 173.0(4) no
O3 N5 C19 C18 -170.4(5) no
O3 N5 C19 C20 8.9(7) no
O4 N5 C19 C18 8.9(7) no
O4 N5 C19 C20 -171.7(5) no
Cu2 N6 C30 C29 -2.4(6) no
Cu2 N6 C30 C31 178.5(3) no
Cu2 N6 C34 C33 -178.5(4) no
C30 N6 C34 C33 0.7(7) no
C34 N6 C30 C29 178.5(4) no
C34 N6 C30 C31 -0.5(7) no
Cu2 N7 C22 C23 -67.9(4) no
Cu2 N7 C25 C26 8.1(5) no
Cu2 N7 C28 C29 64.8(4) no
C22 N7 C25 C26 -110.0(5) no
C25 N7 C22 C23 54.8(5) no
C22 N7 C28 C29 177.8(4) no
C28 N7 C22 C23 177.3(4) no
C25 N7 C28 C29 -60.7(5) no
C28 N7 C25 C26 130.8(4) no
Cu2 N8 C24 C23 66.4(4) no
Cu2 N8 C27 C26 -8.3(5) no
Cu2 N8 C35 C36 -56.6(4) no
C24 N8 C27 C26 111.5(4) no
C27 N8 C24 C23 -56.3(5) no
C24 N8 C35 C36 -173.0(4) no
C35 N8 C24 C23 -175.2(4) no
C27 N8 C35 C36 66.3(5) no
C35 N8 C27 C26 -130.2(4) no
O7 N10 C40 C39 -170.7(5) no
O7 N10 C40 C41 7.7(7) no
O8 N10 C40 C39 8.7(7) no
O8 N10 C40 C41 -172.9(5) no
N2 C1 C2 C3 -60.1(5) no
C1 C2 C3 N3 61.4(5) no
N2 C4 C5 C6 -59.6(5) no
C4 C5 C6 N3 59.5(6) no
N2 C7 C8 C9 70.8(6) no
C7 C8 C9 N1 -31.0(8) no
C7 C8 C9 C10 150.7(5) no
N1 C9 C10 C11 -0.8(8) no
C8 C9 C10 C11 177.4(5) no
C9 C10 C11 C12 1.1(8) no
C10 C11 C12 C13 0.2(8) no
C11 C12 C13 N1 -1.8(8) no
N3 C14 C15 C16 -163.8(4) no
C14 C15 C16 C17 -46.6(6) no
C14 C15 C16 C21 133.3(5) no
C15 C16 C17 C18 -179.5(4) no
C15 C16 C21 C20 178.5(4) no
C17 C16 C21 C20 -1.7(8) no
C21 C16 C17 C18 0.6(8) no
C16 C17 C18 C19 0.1(8) no
C17 C18 C19 N5 179.5(5) no
C17 C18 C19 C20 0.1(8) no
N5 C19 C20 C21 179.5(4) no
C18 C19 C20 C21 -1.1(8) no
C19 C20 C21 C16 1.9(8) no
N7 C22 C23 C24 58.6(6) no
C22 C23 C24 N8 -57.3(6) no
N7 C25 C26 C27 62.4(6) no
C25 C26 C27 N8 -61.9(5) no
N7 C28 C29 C30 -72.6(6) no
C28 C29 C30 N6 34.0(7) no
C28 C29 C30 C31 -147.0(5) no
N6 C30 C31 C32 -0.2(8) no
C29 C30 C31 C32 -179.2(5) no
C30 C31 C32 C33 0.7(8) no
C31 C32 C33 C34 -0.5(8) no
C32 C33 C34 N6 -0.2(8) no
N8 C35 C36 C37 163.3(4) no
C35 C36 C37 C38 -102.7(5) no
C35 C36 C37 C42 77.9(6) no
C36 C37 C38 C39 179.3(4) no
C36 C37 C42 C41 -179.3(4) no
C38 C37 C42 C41 1.3(8) no
C42 C37 C38 C39 -1.2(8) no
C37 C38 C39 C40 0.3(8) no
C38 C39 C40 N10 179.0(5) no
C38 C39 C40 C41 0.7(8) no
N10 C40 C41 C42 -179.0(4) no
C39 C40 C41 C42 -0.7(8) no
C40 C41 C42 C37 -0.3(8) no
